data_7011983
loop_
_publ_author_name
'Baker, Charles F.'
'Barker, Marten G.'
'Blake, Alexander J.'
'Wilson, Claire'
'Gregory, Duncan H.'

_publ_section_title
;
 New families of mixed alkaline-earth nitridomolybdates and
 nitridotungstates, (Ba,Sr)3[MN4] (M = Mo, W)
;
_journal_issue 21
_journal_name_full 'Journal of the Chemical Society, Dalton Transactions'
_journal_page_first 3961
_journal_page_last 3966
_journal_paper_doi 10.1039/b206427h
_journal_year 2002
_chemical_formula_moiety 'Sr2.19 Ba0.81 Mo N4'
_chemical_formula_sum 'Ba0.81 Mo N4 Sr2.19'
_chemical_formula_weight 454.93
_chemical_name_common 'strontium barium nitridomolybdate'
_chemical_name_systematic
;
tri (strontium/barium) nitridomolybdate (VI)
;
_space_group_IT_number 61
_symmetry_cell_setting orthorhombic
_symmetry_space_group_name_Hall '-P 2ac 2ab'
_symmetry_space_group_name_H-M 'P b c a'
_atom_sites_solution_primary direct
_atom_sites_solution_secondary difmap
_audit_creation_method SHELXL-97
_cell_angle_alpha 90.00
_cell_angle_beta 90.00
_cell_angle_gamma 90.00
_cell_formula_units_Z 8
_cell_length_a 10.503(2)
_cell_length_b 9.733(2)
_cell_length_c 11.672(2)
_cell_measurement_reflns_used 787
_cell_measurement_temperature 150(2)
_cell_measurement_theta_max 28.81
_cell_measurement_theta_min 3.35
_cell_volume 1193.2(4)
_computing_cell_refinement 'Bruker SAINT'
_computing_data_collection 'Bruker SMART'
_computing_data_reduction 'Bruker SHELXTL'
_computing_molecular_graphics 'ATOMS 4.1 (Dowty, 1998)'
_computing_publication_material 'SHELXL-97 (Sheldrick, 1997)'
_computing_structure_refinement 'SHELXL-97 (Sheldrick, 1997)'
_computing_structure_solution 'Sir97 (Giacovazzo, 1997)'
_diffrn_ambient_temperature 150(2)
_diffrn_measured_fraction_theta_full 0.804
_diffrn_measured_fraction_theta_max 0.804
_diffrn_measurement_device_type 'Bruker Smart CCD'
_diffrn_measurement_method omega
_diffrn_radiation_monochromator graphite
_diffrn_radiation_source 'normal-focus sealed tube'
_diffrn_radiation_type MoK\a
_diffrn_radiation_wavelength 0.71073
_diffrn_reflns_av_R_equivalents 0.059
_diffrn_reflns_av_sigmaI/netI 0.0403
_diffrn_reflns_limit_h_max 12
_diffrn_reflns_limit_h_min -13
_diffrn_reflns_limit_k_max 12
_diffrn_reflns_limit_k_min -12
_diffrn_reflns_limit_l_max 8
_diffrn_reflns_limit_l_min -15
_diffrn_reflns_number 7323
_diffrn_reflns_theta_full 28.81
_diffrn_reflns_theta_max 28.81
_diffrn_reflns_theta_min 3.35
_exptl_absorpt_coefficient_mu 26.696
_exptl_absorpt_correction_T_max 0.146
_exptl_absorpt_correction_T_min 0.06
_exptl_absorpt_correction_type multi-scan
_exptl_absorpt_process_details SADABS
_exptl_crystal_colour red/brown
_exptl_crystal_density_diffrn 5.065
_exptl_crystal_density_meas ?
_exptl_crystal_density_method .
_exptl_crystal_description 'irregular plate'
_exptl_crystal_F_000 1588
_exptl_crystal_size_max 0.19
_exptl_crystal_size_mid 0.12
_exptl_crystal_size_min 0.04
_refine_diff_density_max 2.113
_refine_diff_density_min -1.833
_refine_diff_density_rms 0.448
_refine_ls_extinction_method none
_refine_ls_goodness_of_fit_ref 0.983
_refine_ls_matrix_type full
_refine_ls_number_parameters 75
_refine_ls_number_reflns 1442
_refine_ls_number_restraints 24
_refine_ls_restrained_S_all 0.976
_refine_ls_R_factor_all 0.0454
_refine_ls_R_factor_gt 0.0340
_refine_ls_shift/su_max 0.000
_refine_ls_shift/su_mean 0.000
_refine_ls_structure_factor_coef Fsqd
_refine_ls_weighting_details 'w=1/[\s^2^(Fo^2^)+(0.0478P)^2^+0.0000P] where P=(Fo^2^+2Fc^2^)/3'
_refine_ls_weighting_scheme calc
_refine_ls_wR_factor_gt 0.0776
_refine_ls_wR_factor_ref 0.0801
_reflns_number_gt 1147
_reflns_number_total 1679
_reflns_threshold_expression >2sigma(I)
_cod_data_source_file b206427h.txt
_cod_data_source_block sr3bamon
_cod_depositor_comments
;
The following automatic conversions were performed:

'_refine_ls_weighting_scheme' value 'calc
w=1/[\s^2^(Fo^2^)+(0.0478P)^2^+0.0000P] where P=(Fo^2^+2Fc^2^)/3' was
changed to 'calc'. New tag '_refine_ls_weighting_details' was
created. The value of the new tag was set to
'w=1/[\s^2^(Fo^2^)+(0.0478P)^2^+0.0000P] where P=(Fo^2^+2Fc^2^)/3'.

Automatic conversion script
Id: cif_fix_values 3143 2015-03-26 13:38:13Z robertas 
;
_cod_original_sg_symbol_H-M Pbca
_cod_database_code 7011983

loop_
_symmetry_equiv_pos_as_xyz
'x, y, z'
'-x+1/2, -y, z+1/2'
'x+1/2, -y+1/2, -z'
'-x, y+1/2, -z+1/2'
'-x, -y, -z'
'x-1/2, y, -z-1/2'
'-x-1/2, y-1/2, z'
'x, -y-1/2, z-1/2'

loop_
_atom_site_label
_atom_site_type_symbol
_atom_site_fract_x
_atom_site_fract_y
_atom_site_fract_z
_atom_site_U_iso_or_equiv
_atom_site_adp_type
_atom_site_occupancy
_atom_site_calc_flag
_atom_site_refinement_flags
_atom_site_disorder_assembly
_atom_site_disorder_group
Mo1 Mo 0.40107(6) -0.30438(6) -0.11247(5) 0.00563(18) Uani 1 d . . .
Ba1 Ba 0.72610(5) -0.31155(5) -0.11755(4) 0.01053(18) Uani 0.727(7) d P . .
Sr1 Sr 0.72610(5) -0.31155(5) -0.11755(4) 0.01053(18) Uani 0.273(7) d P . .
Ba2 Ba 0.47022(6) -0.62939(7) -0.14330(6) 0.0076(2) Uani 0.088(7) d P . .
Sr2 Sr 0.47022(6) -0.62939(7) -0.14330(6) 0.0076(2) Uani 0.912(7) d P . .
Sr3 Sr 0.37413(6) 0.02994(7) -0.10338(6) 0.00650(19) Uani 1 d . . .
N1 N 0.5048(6) -0.1854(6) -0.0315(5) 0.0075(12) Uani 1 d U . .
N2 N 0.2637(6) -0.2088(6) -0.1716(6) 0.0127(14) Uani 1 d U . .
N3 N 0.4978(6) -0.3858(6) -0.2273(6) 0.0100(13) Uani 1 d U . .
N4 N 0.3440(6) -0.4369(6) -0.0090(6) 0.0109(13) Uani 1 d U . .

loop_
_atom_site_aniso_label
_atom_site_aniso_U_11
_atom_site_aniso_U_22
_atom_site_aniso_U_33
_atom_site_aniso_U_23
_atom_site_aniso_U_13
_atom_site_aniso_U_12
Mo1 0.0067(3) 0.0093(3) 0.0009(3) -0.0010(2) -0.0005(2) -0.0002(2)
Ba1 0.0126(3) 0.0176(3) 0.0014(3) 0.00062(19) -0.00190(19) -0.00348(18)
Sr1 0.0126(3) 0.0176(3) 0.0014(3) 0.00062(19) -0.00190(19) -0.00348(18)
Ba2 0.0102(4) 0.0098(4) 0.0028(4) 0.0005(3) -0.0005(3) -0.0005(2)
Sr2 0.0102(4) 0.0098(4) 0.0028(4) 0.0005(3) -0.0005(3) -0.0005(2)
Sr3 0.0080(3) 0.0099(3) 0.0016(3) 0.0005(3) 0.0006(3) -0.0003(2)
N1 0.0079(19) 0.0088(19) 0.006(2) 0.0005(16) -0.0019(16) 0.0008(15)
N2 0.012(2) 0.013(2) 0.013(2) 0.0005(16) -0.0005(17) -0.0002(16)
N3 0.0099(19) 0.011(2) 0.009(2) 0.0004(16) 0.0006(17) -0.0005(15)
N4 0.012(2) 0.0119(19) 0.009(2) 0.0005(16) 0.0004(16) -0.0011(16)

loop_
_atom_type_symbol
_atom_type_description
_atom_type_scat_dispersion_real
_atom_type_scat_dispersion_imag
_atom_type_scat_source
N N 0.0061 0.0033 'International Tables Vol C Tables 4.2.6.8 and 6.1.1.4'
Sr Sr -1.5307 3.2498 'International Tables Vol C Tables 4.2.6.8 and 6.1.1.4'
Ba Ba -0.3244 2.2819 'International Tables Vol C Tables 4.2.6.8 and 6.1.1.4'
Mo Mo -1.6832 0.6857 'International Tables Vol C Tables 4.2.6.8 and 6.1.1.4'

loop_
_geom_angle_atom_site_label_1
_geom_angle_atom_site_label_2
_geom_angle_atom_site_label_3
_geom_angle
_geom_angle_site_symmetry_1
_geom_angle_site_symmetry_3
_geom_angle_publ_flag
N1 Mo1 N2 109.6(3) . . ?
N1 Mo1 N3 108.3(3) . . ?
N2 Mo1 N3 111.8(3) . . ?
N1 Mo1 N4 106.9(3) . . ?
N2 Mo1 N4 109.8(3) . . ?
N3 Mo1 N4 110.3(3) . . ?
N1 Mo1 Ba2 122.11(19) . . ?
N2 Mo1 Ba2 128.3(2) . . ?
N3 Mo1 Ba2 52.13(19) . . ?
N4 Mo1 Ba2 58.2(2) . . ?
N1 Mo1 Sr3 53.93(19) . . ?
N2 Mo1 Sr3 56.22(19) . . ?
N3 Mo1 Sr3 119.68(19) . . ?
N4 Mo1 Sr3 129.8(2) . . ?
Ba2 Mo1 Sr3 170.89(3) . . ?
N1 Mo1 Sr3 143.4(2) . 7_655 ?
N2 Mo1 Sr3 64.9(2) . 7_655 ?
N3 Mo1 Sr3 106.99(19) . 7_655 ?
N4 Mo1 Sr3 50.4(2) . 7_655 ?
Ba2 Mo1 Sr3 74.09(2) . 7_655 ?
Sr3 Mo1 Sr3 114.10(2) . 7_655 ?
N1 Mo1 Sr2 54.94(19) . 5_645 ?
N2 Mo1 Sr2 138.2(2) . 5_645 ?
N3 Mo1 Sr2 109.9(2) . 5_645 ?
N4 Mo1 Sr2 54.4(2) . 5_645 ?
Ba2 Mo1 Sr2 79.72(2) . 5_645 ?
Sr3 Mo1 Sr2 101.43(2) . 5_645 ?
Sr3 Mo1 Sr2 103.34(2) 7_655 5_645 ?
N1 Mo1 Ba2 54.94(19) . 5_645 ?
N2 Mo1 Ba2 138.2(2) . 5_645 ?
N3 Mo1 Ba2 109.9(2) . 5_645 ?
N4 Mo1 Ba2 54.4(2) . 5_645 ?
Ba2 Mo1 Ba2 79.72(2) . 5_645 ?
Sr3 Mo1 Ba2 101.43(2) . 5_645 ?
Sr3 Mo1 Ba2 103.34(2) 7_655 5_645 ?
Sr2 Mo1 Ba2 0.00(3) 5_645 5_645 ?
N1 Mo1 Ba1 55.44(19) . . ?
N2 Mo1 Ba1 141.6(2) . . ?
N3 Mo1 Ba1 55.44(19) . . ?
N4 Mo1 Ba1 108.6(2) . . ?
Ba2 Mo1 Ba1 75.875(19) . . ?
Sr3 Mo1 Ba1 96.17(2) . . ?
Sr3 Mo1 Ba1 149.67(3) 7_655 . ?
Sr2 Mo1 Ba1 66.857(19) 5_645 . ?
Ba2 Mo1 Ba1 66.857(19) 5_645 . ?
N2 Ba1 N3 78.67(19) 6_655 . ?
N2 Ba1 N1 106.63(19) 6_655 . ?
N3 Ba1 N1 64.57(18) . . ?
N2 Ba1 N4 143.50(19) 6_655 5_645 ?
N3 Ba1 N4 78.61(18) . 5_645 ?
N1 Ba1 N4 88.70(17) . 5_645 ?
N2 Ba1 N4 95.04(18) 6_655 3_545 ?
N3 Ba1 N4 139.44(17) . 3_545 ?
N1 Ba1 N4 79.57(17) . 3_545 ?
N4 Ba1 N4 120.6(2) 5_645 3_545 ?
N2 Ba1 N2 150.45(13) 6_655 3_545 ?
N3 Ba1 N2 124.43(17) . 3_545 ?
N1 Ba1 N2 73.53(16) . 3_545 ?
N4 Ba1 N2 65.23(17) 5_645 3_545 ?
N4 Ba1 N2 55.55(16) 3_545 3_545 ?
N2 Ba1 N1 110.18(17) 6_655 3_545 ?
N3 Ba1 N1 164.41(17) . 3_545 ?
N1 Ba1 N1 122.10(4) . 3_545 ?
N4 Ba1 N1 87.22(16) 5_645 3_545 ?
N4 Ba1 N1 54.45(15) 3_545 3_545 ?
N2 Ba1 N1 52.72(14) 3_545 3_545 ?
N2 Ba1 Mo1 98.93(13) 6_655 . ?
N3 Ba1 Mo1 32.97(13) . . ?
N1 Ba1 Mo1 32.77(13) . . ?
N4 Ba1 Mo1 76.07(12) 5_645 . ?
N4 Ba1 Mo1 112.08(12) 3_545 . ?
N2 Ba1 Mo1 95.60(11) 3_545 . ?
N1 Ba1 Mo1 148.28(11) 3_545 . ?
N2 Ba1 Mo1 120.93(14) 6_655 3_545 ?
N3 Ba1 Mo1 153.40(13) . 3_545 ?
N1 Ba1 Mo1 91.12(13) . 3_545 ?
N4 Ba1 Mo1 90.83(13) 5_645 3_545 ?
N4 Ba1 Mo1 32.61(12) 3_545 3_545 ?
N2 Ba1 Mo1 31.35(11) 3_545 3_545 ?
N1 Ba1 Mo1 31.33(10) 3_545 3_545 ?
Mo1 Ba1 Mo1 120.878(19) . 3_545 ?
N2 Ba1 N3 58.43(17) 6_655 6_655 ?
N3 Ba1 N3 114.30(9) . 6_655 ?
N1 Ba1 N3 163.80(16) . 6_655 ?
N4 Ba1 N3 107.12(16) 5_645 6_655 ?
N4 Ba1 N3 94.78(16) 3_545 6_655 ?
N2 Ba1 N3 115.84(15) 3_545 6_655 ?
N1 Ba1 N3 63.65(15) 3_545 6_655 ?
Mo1 Ba1 N3 147.01(11) . 6_655 ?
Mo1 Ba1 N3 92.09(11) 3_545 6_655 ?
N2 Ba1 Mo1 29.24(13) 6_655 6_655 ?
N3 Ba1 Mo1 92.34(13) . 6_655 ?
N1 Ba1 Mo1 135.73(13) . 6_655 ?
N4 Ba1 Mo1 125.00(13) 5_645 6_655 ?
N4 Ba1 Mo1 101.31(12) 3_545 6_655 ?
N2 Ba1 Mo1 142.83(11) 3_545 6_655 ?
N1 Ba1 Mo1 90.48(11) 3_545 6_655 ?
Mo1 Ba1 Mo1 121.205(18) . 6_655 ?
Mo1 Ba1 Mo1 113.47(2) 3_545 6_655 ?
N3 Ba1 Mo1 30.19(11) 6_655 6_655 ?
N2 Ba1 Ba2 67.45(14) 6_655 7_765 ?
N3 Ba1 Ba2 146.05(13) . 7_765 ?
N1 Ba1 Ba2 122.52(13) . 7_765 ?
N4 Ba1 Ba2 131.27(12) 5_645 7_765 ?
N4 Ba1 Ba2 46.52(12) 3_545 7_765 ?
N2 Ba1 Ba2 87.26(11) 3_545 7_765 ?
N1 Ba1 Ba2 45.35(10) 3_545 7_765 ?
Mo1 Ba1 Ba2 149.58(2) . 7_765 ?
Mo1 Ba1 Ba2 55.976(18) 3_545 7_765 ?
N3 Ba1 Ba2 48.63(10) 6_655 7_765 ?
Mo1 Ba1 Ba2 58.742(18) 6_655 7_765 ?
N3 Ba2 N2 109.3(2) . 7_655 ?
N3 Ba2 N4 87.14(19) . 5_645 ?
N2 Ba2 N4 146.4(2) 7_655 5_645 ?
N3 Ba2 N1 151.4(2) . 5_645 ?
N2 Ba2 N1 89.4(2) 7_655 5_645 ?
N4 Ba2 N1 66.39(19) 5_645 5_645 ?
N3 Ba2 N4 69.43(19) . . ?
N2 Ba2 N4 79.7(2) 7_655 . ?
N4 Ba2 N4 79.3(2) 5_645 . ?
N1 Ba2 N4 93.98(19) 5_645 . ?
N3 Ba2 N3 124.91(4) . 4_644 ?
N2 Ba2 N3 77.87(19) 7_655 4_644 ?
N4 Ba2 N3 117.12(18) 5_645 4_644 ?
N1 Ba2 N3 79.19(18) 5_645 4_644 ?
N4 Ba2 N3 156.57(17) . 4_644 ?
N3 Ba2 Mo1 34.64(14) . . ?
N2 Ba2 Mo1 95.28(14) 7_655 . ?
N4 Ba2 Mo1 81.82(13) 5_645 . ?
N1 Ba2 Mo1 125.28(13) 5_645 . ?
N4 Ba2 Mo1 34.79(13) . . ?
N3 Ba2 Mo1 154.89(13) 4_644 . ?
N3 Ba2 Mo1 118.13(15) . 5_645 ?
N2 Ba2 Mo1 116.05(16) 7_655 5_645 ?
N4 Ba2 Mo1 33.94(13) 5_645 5_645 ?
N1 Ba2 Mo1 33.61(13) 5_645 5_645 ?
N4 Ba2 Mo1 79.59(14) . 5_645 ?
N3 Ba2 Mo1 104.43(13) 4_644 5_645 ?
Mo1 Ba2 Mo1 100.28(2) . 5_645 ?
N3 Ba2 Sr3 162.46(15) . 1_545 ?
N2 Ba2 Sr3 57.43(14) 7_655 1_545 ?
N4 Ba2 Sr3 110.19(13) 5_645 1_545 ?
N1 Ba2 Sr3 45.85(13) 5_645 1_545 ?
N4 Ba2 Sr3 115.24(13) . 1_545 ?
N3 Ba2 Sr3 45.22(13) 4_644 1_545 ?
Mo1 Ba2 Sr3 147.10(3) . 1_545 ?
Mo1 Ba2 Sr3 79.32(2) 5_645 1_545 ?
N3 Ba2 Mo1 95.27(15) . 4_644 ?
N2 Ba2 Mo1 96.56(15) 7_655 4_644 ?
N4 Ba2 Mo1 111.23(14) 5_645 4_644 ?
N1 Ba2 Mo1 104.12(13) 5_645 4_644 ?
N4 Ba2 Mo1 161.52(14) . 4_644 ?
N3 Ba2 Mo1 31.15(13) 4_644 4_644 ?
Mo1 Ba2 Mo1 129.17(2) . 4_644 ?
Mo1 Ba2 Mo1 117.80(3) 5_645 4_644 ?
Sr3 Ba2 Mo1 76.37(2) 1_545 4_644 ?
N3 Ba2 N2 83.26(17) . 4_644 ?
N2 Ba2 N2 126.27(14) 7_655 4_644 ?
N4 Ba2 N2 83.49(17) 5_645 4_644 ?
N1 Ba2 N2 103.34(17) 5_645 4_644 ?
N4 Ba2 N2 148.18(16) . 4_644 ?
N3 Ba2 N2 54.73(16) 4_644 4_644 ?
Mo1 Ba2 N2 116.41(10) . 4_644 ?
Mo1 Ba2 N2 100.37(11) 5_645 4_644 ?
Sr3 Ba2 N2 95.74(10) 1_545 4_644 ?
Mo1 Ba2 N2 29.77(10) 4_644 4_644 ?
N3 Ba2 Ba1 112.22(14) . 7_755 ?
N2 Ba2 Ba1 133.67(14) 7_655 7_755 ?
N4 Ba2 Ba1 55.64(13) 5_645 7_755 ?
N1 Ba2 Ba1 62.36(13) 5_645 7_755 ?
N4 Ba2 Ba1 134.09(14) . 7_755 ?
N3 Ba2 Ba1 62.02(12) 4_644 7_755 ?
Mo1 Ba2 Ba1 130.83(2) . 7_755 ?
Mo1 Ba2 Ba1 58.709(18) 5_645 7_755 ?
Sr3 Ba2 Ba1 77.37(2) 1_545 7_755 ?
Mo1 Ba2 Ba1 60.449(18) 4_644 7_755 ?
N2 Ba2 Ba1 43.31(10) 4_644 7_755 ?
N1 Sr3 N3 91.4(2) 5_655 4_654 ?
N1 Sr3 N4 96.1(2) 5_655 7_665 ?
N3 Sr3 N4 140.5(2) 4_654 7_665 ?
N1 Sr3 N1 90.91(19) 5_655 . ?
N3 Sr3 N1 103.2(2) 4_654 . ?
N4 Sr3 N1 115.3(2) 7_665 . ?
N1 Sr3 N2 155.5(2) 5_655 . ?
N3 Sr3 N2 106.0(2) 4_654 . ?
N4 Sr3 N2 81.49(19) 7_665 . ?
N1 Sr3 N2 68.67(19) . . ?
N1 Sr3 N2 84.35(18) 5_655 7_665 ?
N3 Sr3 N2 77.10(19) 4_654 7_665 ?
N4 Sr3 N2 65.19(18) 7_665 7_665 ?
N1 Sr3 N2 175.26(18) . 7_665 ?
N2 Sr3 N2 115.88(13) . 7_665 ?
N1 Sr3 Mo1 124.96(14) 5_655 . ?
N3 Sr3 Mo1 104.57(14) 4_654 . ?
N4 Sr3 Mo1 102.53(14) 7_665 . ?
N1 Sr3 Mo1 34.45(13) . . ?
N2 Sr3 Mo1 34.48(14) . . ?
N2 Sr3 Mo1 150.20(12) 7_665 . ?
N1 Sr3 Mo1 99.64(14) 5_655 7_665 ?
N3 Sr3 Mo1 106.36(14) 4_654 7_665 ?
N4 Sr3 Mo1 34.11(14) 7_665 7_665 ?
N1 Sr3 Mo1 148.20(14) . 7_665 ?
N2 Sr3 Mo1 91.97(13) . 7_665 ?
N2 Sr3 Mo1 33.55(12) 7_665 7_665 ?
Mo1 Sr3 Mo1 124.02(2) . 7_665 ?
N1 Sr3 Sr2 50.94(14) 5_655 1_565 ?
N3 Sr3 Sr2 55.57(14) 4_654 1_565 ?
N4 Sr3 Sr2 101.29(14) 7_665 1_565 ?
N1 Sr3 Sr2 130.13(14) . 1_565 ?
N2 Sr3 Sr2 153.54(15) . 1_565 ?
N2 Sr3 Sr2 46.19(12) 7_665 1_565 ?
Mo1 Sr3 Sr2 156.17(3) . 1_565 ?
Mo1 Sr3 Sr2 77.64(2) 7_665 1_565 ?
N1 Sr3 Ba2 50.94(14) 5_655 1_565 ?
N3 Sr3 Ba2 55.57(14) 4_654 1_565 ?
N4 Sr3 Ba2 101.29(14) 7_665 1_565 ?
N1 Sr3 Ba2 130.13(14) . 1_565 ?
N2 Sr3 Ba2 153.54(15) . 1_565 ?
N2 Sr3 Ba2 46.19(12) 7_665 1_565 ?
Mo1 Sr3 Ba2 156.17(3) . 1_565 ?
Mo1 Sr3 Ba2 77.64(2) 7_665 1_565 ?
Sr2 Sr3 Ba2 0.00(3) 1_565 1_565 ?
N1 Sr3 Sr3 46.76(14) 5_655 5_655 ?
N3 Sr3 Sr3 100.62(15) 4_654 5_655 ?
N4 Sr3 Sr3 112.70(15) 7_665 5_655 ?
N1 Sr3 Sr3 44.16(13) . 5_655 ?
N2 Sr3 Sr3 111.64(14) . 5_655 ?
N2 Sr3 Sr3 131.10(13) 7_665 5_655 ?
Mo1 Sr3 Sr3 78.37(3) . 5_655 ?
Mo1 Sr3 Sr3 137.38(3) 7_665 5_655 ?
Sr2 Sr3 Sr3 91.75(3) 1_565 5_655 ?
Ba2 Sr3 Sr3 91.75(3) 1_565 5_655 ?
N1 Sr3 Ba1 96.99(14) 5_655 3_445 ?
N3 Sr3 Ba1 163.48(14) 4_654 3_445 ?
N4 Sr3 Ba1 52.76(14) 7_665 3_445 ?
N1 Sr3 Ba1 62.58(14) . 3_445 ?
N2 Sr3 Ba1 62.07(15) . 3_445 ?
N2 Sr3 Ba1 117.77(13) 7_665 3_445 ?
Mo1 Sr3 Ba1 59.004(19) . 3_445 ?
Mo1 Sr3 Ba1 86.28(2) 7_665 3_445 ?
Sr2 Sr3 Ba1 139.61(3) 1_565 3_445 ?
Ba2 Sr3 Ba1 139.61(3) 1_565 3_445 ?
Sr3 Sr3 Ba1 75.48(3) 5_655 3_445 ?
Mo1 N1 Sr3 171.8(3) . 5_655 ?
Mo1 N1 Sr3 91.6(2) . . ?
Sr3 N1 Sr3 89.09(19) 5_655 . ?
Mo1 N1 Sr2 91.4(2) . 5_645 ?
Sr3 N1 Sr2 83.21(18) 5_655 5_645 ?
Sr3 N1 Sr2 144.0(3) . 5_645 ?
Mo1 N1 Ba2 91.4(2) . 5_645 ?
Sr3 N1 Ba2 83.21(18) 5_655 5_645 ?
Sr3 N1 Ba2 144.0(3) . 5_645 ?
Sr2 N1 Ba2 0.00(4) 5_645 5_645 ?
Mo1 N1 Ba1 91.8(2) . . ?
Sr3 N1 Ba1 93.9(2) 5_655 . ?
Sr3 N1 Ba1 131.4(2) . . ?
Sr2 N1 Ba1 84.24(17) 5_645 . ?
Ba2 N1 Ba1 84.24(17) 5_645 . ?
Mo1 N1 N4 36.71(18) . . ?
Sr3 N1 N4 136.1(3) 5_655 . ?
Sr3 N1 N4 112.6(2) . . ?
Sr2 N1 N4 56.53(17) 5_645 . ?
Ba2 N1 N4 56.53(17) 5_645 . ?
Ba1 N1 N4 98.1(2) . . ?
Mo1 N1 N3 35.97(17) . . ?
Sr3 N1 N3 151.0(3) 5_655 . ?
Sr3 N1 N3 105.1(2) . . ?
Sr2 N1 N3 98.2(2) 5_645 . ?
Ba2 N1 N3 98.2(2) 5_645 . ?
Ba1 N1 N3 57.71(17) . . ?
N4 N1 N3 61.4(2) . . ?
Mo1 N1 N2 35.21(17) . . ?
Sr3 N1 N2 143.5(3) 5_655 . ?
Sr3 N1 N2 56.82(17) . . ?
Sr2 N1 N2 115.7(2) 5_645 . ?
Ba2 N1 N2 115.7(2) 5_645 . ?
Ba1 N1 N2 117.8(2) . . ?
N4 N1 N2 60.8(2) . . ?
N3 N1 N2 61.3(2) . . ?
Mo1 N1 Sr1 75.5(2) . 3_445 ?
Sr3 N1 Sr1 96.86(19) 5_655 3_445 ?
Sr3 N1 Sr1 73.89(15) . 3_445 ?
Sr2 N1 Sr1 72.28(14) 5_645 3_445 ?
Ba2 N1 Sr1 72.28(14) 5_645 3_445 ?
Ba1 N1 Sr1 152.7(2) . 3_445 ?
N4 N1 Sr1 57.42(16) . 3_445 ?
N3 N1 Sr1 111.2(2) . 3_445 ?
N2 N1 Sr1 63.61(17) . 3_445 ?
Mo1 N1 Ba1 75.5(2) . 3_445 ?
Sr3 N1 Ba1 96.86(19) 5_655 3_445 ?
Sr3 N1 Ba1 73.89(15) . 3_445 ?
Sr2 N1 Ba1 72.28(14) 5_645 3_445 ?
Ba2 N1 Ba1 72.28(14) 5_645 3_445 ?
Ba1 N1 Ba1 152.7(2) . 3_445 ?
N4 N1 Ba1 57.42(16) . 3_445 ?
N3 N1 Ba1 111.2(2) . 3_445 ?
N2 N1 Ba1 63.61(17) . 3_445 ?
Sr1 N1 Ba1 0.00(2) 3_445 3_445 ?
Mo1 N2 Sr2 147.2(4) . 7_665 ?
Mo1 N2 Ba2 147.2(4) . 7_665 ?
Sr2 N2 Ba2 0.00(4) 7_665 7_665 ?
Mo1 N2 Sr1 105.6(3) . 6 ?
Sr2 N2 Sr1 95.1(2) 7_665 6 ?
Ba2 N2 Sr1 95.1(2) 7_665 6 ?
Mo1 N2 Ba1 105.6(3) . 6 ?
Sr2 N2 Ba1 95.1(2) 7_665 6 ?
Ba2 N2 Ba1 95.1(2) 7_665 6 ?
Sr1 N2 Ba1 0.00(3) 6 6 ?
Mo1 N2 Sr3 89.3(2) . . ?
Sr2 N2 Sr3 96.4(2) 7_665 . ?
Ba2 N2 Sr3 96.4(2) 7_665 . ?
Sr1 N2 Sr3 130.5(3) 6 . ?
Ba1 N2 Sr3 130.5(3) 6 . ?
Mo1 N2 N1 35.19(17) . . ?
Sr2 N2 N1 134.5(3) 7_665 . ?
Ba2 N2 N1 134.5(3) 7_665 . ?
Sr1 N2 N1 130.3(3) 6 . ?
Ba1 N2 N1 130.3(3) 6 . ?
Sr3 N2 N1 54.51(16) . . ?
Mo1 N2 Sr3 81.5(2) . 7_655 ?
Sr2 N2 Sr3 76.38(16) 7_665 7_655 ?
Ba2 N2 Sr3 76.38(16) 7_665 7_655 ?
Sr1 N2 Sr3 81.85(17) 6 7_655 ?
Ba1 N2 Sr3 81.85(17) 6 7_655 ?
Sr3 N2 Sr3 147.6(3) . 7_655 ?
N1 N2 Sr3 108.7(2) . 7_655 ?
Mo1 N2 N4 35.29(18) . . ?
Sr2 N2 N4 113.6(3) 7_665 . ?
Ba2 N2 N4 113.6(3) 7_665 . ?
Sr1 N2 N4 109.9(2) 6 . ?
Ba1 N2 N4 109.9(2) 6 . ?
Sr3 N2 N4 108.9(3) . . ?
N1 N2 N4 59.0(2) . . ?
Sr3 N2 N4 49.92(16) 7_655 . ?
Mo1 N2 N3 34.20(18) . . ?
Sr2 N2 N3 162.0(3) 7_665 . ?
Ba2 N2 N3 162.0(3) 7_665 . ?
Sr1 N2 N3 73.4(2) 6 . ?
Ba1 N2 N3 73.4(2) 6 . ?
Sr3 N2 N3 101.5(2) . . ?
N1 N2 N3 59.1(2) . . ?
Sr3 N2 N3 88.1(2) 7_655 . ?
N4 N2 N3 60.0(2) . . ?
Mo1 N2 Sr1 75.5(2) . 3_445 ?
Sr2 N2 Sr1 75.34(16) 7_665 3_445 ?
Ba2 N2 Sr1 75.34(16) 7_665 3_445 ?
Sr1 N2 Sr1 156.0(2) 6 3_445 ?
Ba1 N2 Sr1 156.0(2) 6 3_445 ?
Sr3 N2 Sr1 73.09(15) . 3_445 ?
N1 N2 Sr1 63.67(18) . 3_445 ?
Sr3 N2 Sr1 74.52(15) 7_655 3_445 ?
N4 N2 Sr1 57.03(17) . 3_445 ?
N3 N2 Sr1 109.6(2) . 3_445 ?
Mo1 N2 Ba1 75.5(2) . 3_445 ?
Sr2 N2 Ba1 75.34(16) 7_665 3_445 ?
Ba2 N2 Ba1 75.34(16) 7_665 3_445 ?
Sr1 N2 Ba1 156.0(2) 6 3_445 ?
Ba1 N2 Ba1 156.0(2) 6 3_445 ?
Sr3 N2 Ba1 73.09(15) . 3_445 ?
N1 N2 Ba1 63.67(18) . 3_445 ?
Sr3 N2 Ba1 74.52(15) 7_655 3_445 ?
N4 N2 Ba1 57.03(17) . 3_445 ?
N3 N2 Ba1 109.6(2) . 3_445 ?
Sr1 N2 Ba1 0.00(2) 3_445 3_445 ?
Mo1 N3 Sr3 173.2(3) . 4_644 ?
Mo1 N3 Ba2 93.2(3) . . ?
Sr3 N3 Ba2 93.4(2) 4_644 . ?
Mo1 N3 Ba1 91.6(2) . . ?
Sr3 N3 Ba1 89.17(19) 4_644 . ?
Ba2 N3 Ba1 99.1(2) . . ?
Mo1 N3 Sr2 94.1(2) . 4_654 ?
Sr3 N3 Sr2 79.21(18) 4_644 4_654 ?
Ba2 N3 Sr2 171.4(3) . 4_654 ?
Ba1 N3 Sr2 85.31(17) . 4_654 ?
Mo1 N3 Ba2 94.1(2) . 4_654 ?
Sr3 N3 Ba2 79.21(18) 4_644 4_654 ?
Ba2 N3 Ba2 171.4(3) . 4_654 ?
Ba1 N3 Ba2 85.31(17) . 4_654 ?
Sr2 N3 Ba2 0.00(4) 4_654 4_654 ?
Mo1 N3 N1 35.75(17) . . ?
Sr3 N3 N1 142.4(3) 4_644 . ?
Ba2 N3 N1 108.0(3) . . ?
Ba1 N3 N1 57.72(17) . . ?
Sr2 N3 N1 80.6(2) 4_654 . ?
Ba2 N3 N1 80.6(2) 4_654 . ?
Mo1 N3 N4 34.90(17) . . ?
Sr3 N3 N4 151.7(3) 4_644 . ?
Ba2 N3 N4 58.33(17) . . ?
Ba1 N3 N4 96.5(2) . . ?
Sr2 N3 N4 128.8(2) 4_654 . ?
Ba2 N3 N4 128.8(2) 4_654 . ?
N1 N3 N4 59.0(2) . . ?
Mo1 N3 N2 34.01(17) . . ?
Sr3 N3 N2 140.7(3) 4_644 . ?
Ba2 N3 N2 110.2(2) . . ?
Ba1 N3 N2 116.2(2) . . ?
Sr2 N3 N2 73.97(19) 4_654 . ?
Ba2 N3 N2 73.97(19) 4_654 . ?
N1 N3 N2 59.6(2) . . ?
N4 N3 N2 59.5(2) . . ?
Mo1 N3 Sr1 80.7(2) . 6 ?
Sr3 N3 Sr1 95.6(2) 4_644 6 ?
Ba2 N3 Sr1 107.37(19) . 6 ?
Ba1 N3 Sr1 152.7(2) . 6 ?
Sr2 N3 Sr1 69.35(13) 4_654 6 ?
Ba2 N3 Sr1 69.35(13) 4_654 6 ?
N1 N3 Sr1 106.4(2) . 6 ?
N4 N3 Sr1 92.0(2) . 6 ?
N2 N3 Sr1 48.15(16) . 6 ?
Mo1 N4 Sr3 95.5(3) . 7_655 ?
Mo1 N4 Sr2 91.6(2) . 5_645 ?
Sr3 N4 Sr2 162.4(3) 7_655 5_645 ?
Mo1 N4 Ba2 91.6(2) . 5_645 ?
Sr3 N4 Ba2 162.4(3) 7_655 5_645 ?
Sr2 N4 Ba2 0.00(4) 5_645 5_645 ?
Mo1 N4 Ba2 87.0(2) . . ?
Sr3 N4 Ba2 95.7(2) 7_655 . ?
Sr2 N4 Ba2 100.7(2) 5_645 . ?
Ba2 N4 Ba2 100.7(2) 5_645 . ?
Mo1 N4 Sr1 167.7(3) . 5_645 ?
Sr3 N4 Sr1 83.56(17) 7_655 5_645 ?
Sr2 N4 Sr1 92.77(19) 5_645 5_645 ?
Ba2 N4 Sr1 92.77(19) 5_645 5_645 ?
Ba2 N4 Sr1 80.91(16) . 5_645 ?
Mo1 N4 Ba1 167.7(3) . 5_645 ?
Sr3 N4 Ba1 83.56(17) 7_655 5_645 ?
Sr2 N4 Ba1 92.77(19) 5_645 5_645 ?
Ba2 N4 Ba1 92.77(19) 5_645 5_645 ?
Ba2 N4 Ba1 80.91(16) . 5_645 ?
Sr1 N4 Ba1 0.00(3) 5_645 5_645 ?
Mo1 N4 N1 36.34(17) . . ?
Sr3 N4 N1 124.9(3) 7_655 . ?
Sr2 N4 N1 57.08(17) 5_645 . ?
Ba2 N4 N1 57.08(17) 5_645 . ?
Ba2 N4 N1 103.5(2) . . ?
Sr1 N4 N1 149.8(3) 5_645 . ?
Ba1 N4 N1 149.8(3) 5_645 . ?
Mo1 N4 N2 34.95(17) . . ?
Sr3 N4 N2 64.90(19) 7_655 . ?
Sr2 N4 N2 115.7(2) 5_645 . ?
Ba2 N4 N2 115.7(2) 5_645 . ?
Ba2 N4 N2 105.8(2) . . ?
Sr1 N4 N2 148.1(3) 5_645 . ?
Ba1 N4 N2 148.1(3) 5_645 . ?
N1 N4 N2 60.2(2) . . ?
Mo1 N4 N3 34.76(17) . . ?
Sr3 N4 N3 97.7(2) 7_655 . ?
Sr2 N4 N3 97.3(2) 5_645 . ?
Ba2 N4 N3 97.3(2) 5_645 . ?
Ba2 N4 N3 52.24(16) . . ?
Sr1 N4 N3 133.1(2) 5_645 . ?
Ba1 N4 N3 133.1(2) 5_645 . ?
N1 N4 N3 59.6(2) . . ?
N2 N4 N3 60.5(2) . . ?
Mo1 N4 Sr1 84.1(2) . 3_445 ?
Sr3 N4 Sr1 86.91(18) 7_655 3_445 ?
Sr2 N4 Sr1 77.84(16) 5_645 3_445 ?
Ba2 N4 Sr1 77.84(16) 5_645 3_445 ?
Ba2 N4 Sr1 170.9(2) . 3_445 ?
Sr1 N4 Sr1 108.0(2) 5_645 3_445 ?
Ba1 N4 Sr1 108.0(2) 5_645 3_445 ?
N1 N4 Sr1 68.13(18) . 3_445 ?
N2 N4 Sr1 67.43(18) . 3_445 ?
N3 N4 Sr1 118.9(2) . 3_445 ?

loop_
_geom_bond_atom_site_label_1
_geom_bond_atom_site_label_2
_geom_bond_distance
_geom_bond_site_symmetry_2
_geom_bond_publ_flag
Mo1 N1 1.850(6) . ?
Mo1 N2 1.850(6) . ?
Mo1 N3 1.859(6) . ?
Mo1 N4 1.866(6) . ?
Mo1 Ba2 3.2656(11) . ?
Mo1 Sr3 3.2679(11) . ?
Mo1 Sr3 3.3116(10) 7_655 ?
Mo1 Sr2 3.3399(10) 5_645 ?
Mo1 Ba2 3.3399(10) 5_645 ?
Mo1 Ba1 3.4150(10) . ?
Ba1 N2 2.686(7) 6_655 ?
Ba1 N3 2.814(6) . ?
Ba1 N1 2.814(6) . ?
Ba1 N4 2.953(6) 5_645 ?
Ba1 N4 3.092(6) 3_545 ?
Ba1 N2 3.404(7) 3_545 ?
Ba1 N1 3.405(6) 3_545 ?
Ba1 Mo1 3.4436(9) 3_545 ?
Ba1 N3 3.456(6) 6_655 ?
Ba1 Mo1 3.6486(9) 6_655 ?
Ba1 Ba2 3.6615(10) 7_765 ?
Ba2 N3 2.582(6) . ?
Ba2 N2 2.597(6) 7_655 ?
Ba2 N4 2.718(7) 5_645 ?
Ba2 N1 2.735(6) 5_645 ?
Ba2 N4 2.779(6) . ?
Ba2 N3 2.936(6) 4_644 ?
Ba2 Mo1 3.3399(10) 5_645 ?
Ba2 Sr3 3.4971(11) 1_545 ?
Ba2 Mo1 3.5853(10) 4_644 ?
Ba2 N2 3.616(7) 4_644 ?
Ba2 Ba1 3.6615(10) 7_755 ?
Sr3 N1 2.527(6) 5_655 ?
Sr3 N3 2.527(7) 4_654 ?
Sr3 N4 2.562(6) 7_665 ?
Sr3 N1 2.642(6) . ?
Sr3 N2 2.716(6) . ?
Sr3 N2 3.032(6) 7_665 ?
Sr3 Mo1 3.3116(10) 7_665 ?
Sr3 Sr2 3.4971(11) 1_565 ?
Sr3 Ba2 3.4971(11) 1_565 ?
Sr3 Sr3 3.6269(14) 5_655 ?
Sr3 Ba1 3.6858(9) 3_445 ?
N1 Sr3 2.527(6) 5_655 ?
N1 Sr2 2.735(6) 5_645 ?
N1 Ba2 2.735(6) 5_645 ?
N1 N4 2.985(9) . ?
N1 N3 3.006(9) . ?
N1 N2 3.023(9) . ?
N1 Sr1 3.405(6) 3_445 ?
N1 Ba1 3.405(6) 3_445 ?
N2 Sr2 2.597(6) 7_665 ?
N2 Ba2 2.597(6) 7_665 ?
N2 Sr1 2.686(7) 6 ?
N2 Ba1 2.686(7) 6 ?
N2 Sr3 3.032(6) 7_655 ?
N2 N4 3.039(9) . ?
N2 N3 3.072(9) . ?
N2 Sr1 3.404(7) 3_445 ?
N2 Ba1 3.404(7) 3_445 ?
N3 Sr3 2.527(7) 4_644 ?
N3 Sr2 2.936(6) 4_654 ?
N3 Ba2 2.936(6) 4_654 ?
N3 N4 3.058(9) . ?
N3 Sr1 3.456(6) 6 ?
N4 Sr3 2.562(6) 7_655 ?
N4 Sr2 2.718(7) 5_645 ?
N4 Ba2 2.718(7) 5_645 ?
N4 Sr1 2.953(6) 5_645 ?
N4 Ba1 2.953(6) 5_645 ?
N4 Sr1 3.092(6) 3_445 ?
